data_1552077
loop_
_publ_author_name
'Cristina Garcia-Simon'
'Marc Garcia-Borras'
'Laura Gomez'
'Teodor Parella'
'Silvia Osuna'
'Jordi Juanhuix'
'Inhar Imaz'
'Daniel Maspoch'
'Miquel Costas'
'Xavi Ribas'

_publ_section_title
;
 Sponge-like molecular cage for purification of fullerenes
;
_journal_name_full 'Nature Communications'
_journal_page_first 5557
_journal_paper_doi 10.1038/ncomms6557
_journal_volume 5
_journal_year 2014
_chemical_formula_moiety 'C46 H64 N6 O4 Pd2, 2(C F3 O3 S)'
_chemical_formula_sum 'C48 H64 F6 N6 O10 Pd2 S2'
_chemical_formula_weight 1275.97
_space_group_IT_number 15
_space_group_name_Hall '-C 2yc'
_space_group_name_H-M_alt 'C 1 2/c 1'
_symmetry_cell_setting monoclinic
_symmetry_space_group_name_H-M 'C 1 2/c 1'
_atom_sites_solution_hydrogens geom
_atom_sites_solution_primary direct
_atom_sites_solution_secondary difmap
_cell_angle_alpha 90.00
_cell_angle_beta 107.387(6)
_cell_angle_gamma 90.00
_cell_formula_units_Z 4
_cell_length_a 18.868(7)
_cell_length_b 14.993(6)
_cell_length_c 23.283(9)
_cell_measurement_reflns_used 6695
_cell_measurement_temperature 300(2)
_cell_measurement_theta_max 20.43
_cell_measurement_theta_min 2.26
_cell_volume 6286(4)
_computing_cell_refinement 'Bruker SMART'
_computing_data_collection 'Bruker SMART'
_computing_data_reduction 'Bruker SAINT'
_computing_molecular_graphics 'Bruker SHELXTL'
_computing_publication_material 'Bruker SHELXTL'
_computing_structure_refinement 'Bruker SHELXTL'
_computing_structure_solution 'Bruker SHELXTL'
_diffrn_ambient_temperature 300(2)
_diffrn_measured_fraction_theta_full 0.944
_diffrn_measured_fraction_theta_max 0.944
_diffrn_measurement_device_type 'CCD area detector'
_diffrn_measurement_method 'phi and omega scans'
_diffrn_radiation_monochromator graphite
_diffrn_radiation_source 'fine-focus sealed tube'
_diffrn_radiation_type MoK\a
_diffrn_radiation_wavelength 0.71073
_diffrn_reflns_av_R_equivalents 0.0950
_diffrn_reflns_av_sigmaI/netI 0.1078
_diffrn_reflns_limit_h_max 24
_diffrn_reflns_limit_h_min -25
_diffrn_reflns_limit_k_max 20
_diffrn_reflns_limit_k_min -19
_diffrn_reflns_limit_l_max 31
_diffrn_reflns_limit_l_min -30
_diffrn_reflns_number 43301
_diffrn_reflns_theta_full 28.69
_diffrn_reflns_theta_max 28.69
_diffrn_reflns_theta_min 2.14
_exptl_absorpt_coefficient_mu 0.708
_exptl_absorpt_correction_T_max 1.0
_exptl_absorpt_correction_T_min 0.509151
_exptl_absorpt_correction_type empirical
_exptl_absorpt_process_details 'SADABS v2.10 BRUKER 2001'
_exptl_crystal_colour 'pale yellow'
_exptl_crystal_density_diffrn 1.348
_exptl_crystal_density_method 'not measured'
_exptl_crystal_description plate
_exptl_crystal_F_000 2608
_exptl_crystal_size_max 0.3
_exptl_crystal_size_mid 0.3
_exptl_crystal_size_min 0.08
_platon_squeeze_details
;
;
_refine_diff_density_max 0.715
_refine_diff_density_min -1.360
_refine_diff_density_rms 0.115
_refine_ls_extinction_method none
_refine_ls_goodness_of_fit_ref 0.900
_refine_ls_hydrogen_treatment constr
_refine_ls_matrix_type full
_refine_ls_number_parameters 338
_refine_ls_number_reflns 7660
_refine_ls_number_restraints 0
_refine_ls_restrained_S_all 0.900
_refine_ls_R_factor_all 0.1522
_refine_ls_R_factor_gt 0.0750
_refine_ls_shift/su_max 0.007
_refine_ls_shift/su_mean 0.000
_refine_ls_structure_factor_coef Fsqd
_refine_ls_weighting_details 'calc w=1/[\s^2^(Fo^2^)+(0.1258P)^2^+0.0000P] where P=(Fo^2^+2Fc^2^)/3'
_refine_ls_weighting_scheme calc
_refine_ls_wR_factor_gt 0.1959
_refine_ls_wR_factor_ref 0.2223
_reflns_number_gt 3240
_reflns_number_total 7660
_reflns_threshold_expression >2sigma(I)
_cod_data_source_file ncomms6557-s3.cif
_cod_data_source_block cgl2p186
_cod_original_sg_symbol_H-M c2/c
_cod_database_code 1552077

loop_
_symmetry_equiv_pos_as_xyz
'x, y, z'
'-x, y, -z+1/2'
'x+1/2, y+1/2, z'
'-x+1/2, y+1/2, -z+1/2'
'-x, -y, -z'
'x, -y, z-1/2'
'-x+1/2, -y+1/2, -z'
'x+1/2, -y+1/2, z-1/2'

loop_
_atom_site_label
_atom_site_type_symbol
_atom_site_fract_x
_atom_site_fract_y
_atom_site_fract_z
_atom_site_U_iso_or_equiv
_atom_site_adp_type
_atom_site_occupancy
_atom_site_symmetry_multiplicity
_atom_site_calc_flag
_atom_site_refinement_flags
_atom_site_disorder_assembly
_atom_site_disorder_group
Pd1 Pd 0.24174(3) 0.42646(4) 0.15307(2) 0.0589(2) Uani 1 1 d . . .
C1 C 0.1083(4) 0.4407(5) 0.0372(3) 0.073(2) Uani 1 1 d . . .
H1A H 0.1236 0.5015 0.0331 0.087 Uiso 1 1 calc R . .
H1B H 0.0860 0.4174 -0.0030 0.087 Uiso 1 1 calc R . .
O1 O 0.2473(4) 0.5515(5) 0.1170(4) 0.120(2) Uani 1 1 d . . .
N2 N 0.1776(3) 0.3858(4) 0.0672(2) 0.0660(14) Uani 1 1 d . . .
C2 C 0.0491(4) 0.4430(5) 0.0693(3) 0.0663(19) Uani 1 1 d . . .
N3 N 0.2370(3) 0.2985(4) 0.1771(2) 0.0646(14) Uani 1 1 d . . .
C3 C -0.0108(4) 0.3839(5) 0.0554(3) 0.0710(19) Uani 1 1 d . . .
H3A H -0.0122 0.3379 0.0283 0.085 Uiso 1 1 calc R . .
N4 N 0.3243(3) 0.4367(4) 0.2371(3) 0.0738(17) Uani 1 1 d . . .
C4 C -0.0676(4) 0.3915(5) 0.0805(3) 0.0717(19) Uani 1 1 d . . .
H4A H -0.1063 0.3503 0.0706 0.086 Uiso 1 1 calc R . .
C5 C -0.0680(4) 0.4596(5) 0.1203(3) 0.0693(19) Uani 1 1 d . . .
C6 C -0.0078(4) 0.5191(5) 0.1359(3) 0.0651(17) Uani 1 1 d . . .
H6A H -0.0064 0.5646 0.1634 0.078 Uiso 1 1 calc R . .
C7 C 0.0500(4) 0.5101(5) 0.1101(3) 0.0639(18) Uani 1 1 d . . .
H7A H 0.0896 0.5498 0.1207 0.077 Uiso 1 1 calc R . .
C8 C -0.1313(4) 0.4721(5) 0.1468(3) 0.0622(17) Uani 1 1 d . . .
C9 C -0.1210(4) 0.5016(5) 0.2048(3) 0.0720(19) Uani 1 1 d . . .
H9A H -0.0731 0.5141 0.2290 0.086 Uiso 1 1 calc R . .
C10 C -0.1800(4) 0.5131(5) 0.2284(3) 0.0691(19) Uani 1 1 d . . .
H10A H -0.1711 0.5335 0.2677 0.083 Uiso 1 1 calc R . .
C11 C -0.2042(4) 0.4538(5) 0.1118(3) 0.075(2) Uani 1 1 d . . .
H11A H -0.2128 0.4345 0.0724 0.090 Uiso 1 1 calc R . .
C14 C 0.2274(5) 0.3929(7) 0.0283(4) 0.092(3) Uani 1 1 d . . .
H14A H 0.1994 0.3808 -0.0127 0.137 Uiso 1 1 calc R . .
H14B H 0.2670 0.3505 0.0413 0.137 Uiso 1 1 calc R . .
H14C H 0.2476 0.4520 0.0312 0.137 Uiso 1 1 calc R . .
C15 C 0.1586(4) 0.2905(5) 0.0732(3) 0.081(2) Uani 1 1 d . . .
H15A H 0.1497 0.2607 0.0347 0.097 Uiso 1 1 calc R . .
H15B H 0.1134 0.2870 0.0849 0.097 Uiso 1 1 calc R . .
C16 C 0.2213(4) 0.2437(5) 0.1203(4) 0.077(2) Uani 1 1 d . . .
H16A H 0.2066 0.1837 0.1273 0.092 Uiso 1 1 calc R . .
H16B H 0.2652 0.2403 0.1069 0.092 Uiso 1 1 calc R . .
C17 C 0.1783(5) 0.2819(5) 0.2066(4) 0.086(2) Uani 1 1 d . . .
H17A H 0.1815 0.2214 0.2205 0.129 Uiso 1 1 calc R . .
H17B H 0.1303 0.2921 0.1782 0.129 Uiso 1 1 calc R . .
H17C H 0.1852 0.3217 0.2402 0.129 Uiso 1 1 calc R . .
C18 C 0.3112(4) 0.2739(6) 0.2192(4) 0.085(2) Uani 1 1 d . . .
H18A H 0.3478 0.2700 0.1976 0.102 Uiso 1 1 calc R . .
H18B H 0.3085 0.2166 0.2378 0.102 Uiso 1 1 calc R . .
C19 C 0.3323(4) 0.3458(6) 0.2663(3) 0.087(2) Uani 1 1 d . . .
H19A H 0.3832 0.3371 0.2909 0.104 Uiso 1 1 calc R . .
H19B H 0.3006 0.3421 0.2922 0.104 Uiso 1 1 calc R . .
C20 C 0.3933(4) 0.4607(8) 0.2208(4) 0.112(3) Uani 1 1 d . . .
H20A H 0.4332 0.4718 0.2569 0.168 Uiso 1 1 calc R . .
H20B H 0.3842 0.5133 0.1962 0.168 Uiso 1 1 calc R . .
H20C H 0.4065 0.4123 0.1991 0.168 Uiso 1 1 calc R . .
C21 C 0.3165(4) 0.5075(6) 0.2810(3) 0.079(2) Uani 1 1 d . . .
H21A H 0.3622 0.5096 0.3141 0.094 Uiso 1 1 calc R . .
H21B H 0.3107 0.5649 0.2609 0.094 Uiso 1 1 calc R . .
C22 C 0.2525(3) 0.4943(5) 0.3065(3) 0.0652(18) Uani 1 1 d . . .
C23 C 0.2642(4) 0.4639(6) 0.3655(3) 0.072(2) Uani 1 1 d . . .
H23A H 0.3120 0.4504 0.3895 0.087 Uiso 1 1 calc R . .
S1 S 0.46216(12) 0.2944(2) 0.09443(10) 0.0990(8) Uani 1 1 d . . .
O4 O 0.4914(4) 0.3135(7) 0.1551(3) 0.161(4) Uani 1 1 d . . .
O3 O 0.5076(7) 0.2361(8) 0.0695(6) 0.232(6) Uani 1 1 d . . .
O5 O 0.3872(4) 0.2698(6) 0.0774(3) 0.158(3) Uani 1 1 d . . .
C32 C 0.4616(12) 0.3977(14) 0.0564(9) 0.182(7) Uani 1 1 d . . .
F2 F 0.5308(6) 0.4329(7) 0.0704(5) 0.238(5) Uani 1 1 d . . .
F1 F 0.4222(9) 0.4601(9) 0.0771(8) 0.285(7) Uani 1 1 d . . .
F3 F 0.4368(8) 0.3943(9) 0.0018(5) 0.272(7) Uani 1 1 d . . .
C25 C 0.2361(16) 0.7004(10) 0.0871(8) 0.304(16) Uani 1 1 d . . .
H25A H 0.2321 0.6769 0.0479 0.455 Uiso 1 1 calc R . .
H25B H 0.2794 0.7375 0.1003 0.455 Uiso 1 1 calc R . .
H25C H 0.1927 0.7352 0.0852 0.455 Uiso 1 1 calc R . .
O2 O 0.2313(6) 0.6460(6) 0.1764(4) 0.165(3) Uani 1 1 d . . .
C24 C 0.2429(6) 0.6174(13) 0.1350(6) 0.154(7) Uani 1 1 d . . .

loop_
_atom_site_aniso_label
_atom_site_aniso_U_11
_atom_site_aniso_U_22
_atom_site_aniso_U_33
_atom_site_aniso_U_23
_atom_site_aniso_U_13
_atom_site_aniso_U_12
Pd1 0.0491(3) 0.0672(4) 0.0611(3) 0.0017(3) 0.0174(2) 0.0023(3)
C1 0.061(4) 0.107(6) 0.048(3) 0.012(4) 0.012(3) 0.022(4)
O1 0.137(6) 0.093(5) 0.124(6) 0.014(4) 0.031(5) -0.009(4)
N2 0.062(3) 0.074(4) 0.063(3) 0.005(3) 0.019(3) 0.008(3)
C2 0.055(4) 0.085(5) 0.055(4) 0.010(4) 0.011(3) 0.010(3)
N3 0.046(3) 0.083(4) 0.061(3) 0.004(3) 0.010(2) 0.010(3)
C3 0.063(4) 0.074(5) 0.070(5) -0.007(4) 0.012(4) -0.004(4)
N4 0.044(3) 0.097(5) 0.080(4) -0.013(4) 0.019(3) -0.007(3)
C4 0.067(5) 0.075(5) 0.070(4) -0.008(4) 0.015(4) -0.003(4)
C5 0.072(5) 0.079(5) 0.054(4) 0.015(4) 0.014(3) 0.002(4)
C6 0.059(4) 0.075(5) 0.063(4) 0.009(4) 0.019(3) 0.003(3)
C7 0.051(4) 0.079(5) 0.058(4) 0.014(4) 0.011(3) -0.001(3)
C8 0.058(4) 0.070(4) 0.057(4) 0.010(3) 0.017(3) -0.005(3)
C9 0.053(4) 0.104(6) 0.055(4) 0.001(4) 0.009(3) -0.002(4)
C10 0.058(4) 0.089(5) 0.061(4) -0.002(4) 0.019(3) -0.009(4)
C11 0.063(4) 0.106(6) 0.053(4) 0.003(4) 0.013(3) -0.009(4)
C14 0.080(5) 0.129(8) 0.075(5) 0.004(5) 0.037(4) 0.021(5)
C15 0.076(5) 0.082(6) 0.077(5) -0.017(4) 0.012(4) 0.005(4)
C16 0.071(5) 0.060(5) 0.099(6) -0.011(4) 0.025(4) 0.007(4)
C17 0.096(6) 0.057(5) 0.108(6) 0.010(4) 0.036(5) 0.011(4)
C18 0.067(5) 0.102(6) 0.083(5) 0.020(5) 0.020(4) 0.039(4)
C19 0.073(5) 0.107(7) 0.071(5) 0.001(5) 0.007(4) 0.039(5)
C20 0.048(4) 0.191(11) 0.101(7) -0.036(7) 0.028(4) -0.016(5)
C21 0.055(4) 0.104(6) 0.077(5) -0.020(5) 0.019(4) -0.012(4)
C22 0.047(4) 0.086(5) 0.061(4) -0.013(4) 0.015(3) -0.003(3)
C23 0.045(4) 0.090(5) 0.076(5) -0.010(4) 0.010(3) 0.006(3)
S1 0.0693(13) 0.140(2) 0.0821(14) -0.0377(15) 0.0145(11) -0.0068(13)
O4 0.124(6) 0.248(11) 0.083(4) -0.040(5) -0.009(4) -0.034(6)
O3 0.275(14) 0.223(11) 0.257(12) -0.011(9) 0.168(11) 0.100(10)
O5 0.080(5) 0.224(9) 0.140(6) 0.020(6) -0.012(4) -0.054(5)
C32 0.205(18) 0.202(19) 0.152(14) -0.072(14) 0.072(13) -0.096(15)
F2 0.187(9) 0.255(11) 0.254(11) -0.020(8) 0.040(8) -0.127(8)
F1 0.291(17) 0.223(13) 0.360(19) -0.009(12) 0.129(15) -0.004(11)
F3 0.366(17) 0.265(13) 0.141(8) 0.043(8) 0.010(9) -0.133(11)
C25 0.64(5) 0.101(11) 0.227(19) -0.008(12) 0.22(3) -0.096(18)
O2 0.222(10) 0.143(8) 0.126(6) -0.002(6) 0.047(6) 0.030(7)
C24 0.099(8) 0.251(19) 0.126(10) -0.133(12) 0.054(7) -0.063(10)

loop_
_atom_type_symbol
_atom_type_description
_atom_type_scat_dispersion_real
_atom_type_scat_dispersion_imag
_atom_type_scat_source
C C 0.0033 0.0016 'International Tables Vol C Tables 4.2.6.8 and 6.1.1.4'
H H 0.0000 0.0000 'International Tables Vol C Tables 4.2.6.8 and 6.1.1.4'
N N 0.0061 0.0033 'International Tables Vol C Tables 4.2.6.8 and 6.1.1.4'
O O 0.0106 0.0060 'International Tables Vol C Tables 4.2.6.8 and 6.1.1.4'
F F 0.0171 0.0103 'International Tables Vol C Tables 4.2.6.8 and 6.1.1.4'
S S 0.1246 0.1234 'International Tables Vol C Tables 4.2.6.8 and 6.1.1.4'
Pd Pd -0.9988 1.0072 'International Tables Vol C Tables 4.2.6.8 and 6.1.1.4'

loop_
_geom_angle_atom_site_label_1
_geom_angle_atom_site_label_2
_geom_angle_atom_site_label_3
_geom_angle
_geom_angle_site_symmetry_1
_geom_angle_site_symmetry_3
N3 Pd1 O1 172.1(3) . .
N3 Pd1 N2 85.8(2) . .
O1 Pd1 N2 87.8(3) . .
N3 Pd1 N4 83.9(2) . .
O1 Pd1 N4 101.4(3) . .
N2 Pd1 N4 164.0(2) . .
C2 C1 N2 116.3(5) . .
C2 C1 H1A 108.2 . .
N2 C1 H1A 108.2 . .
C2 C1 H1B 108.2 . .
N2 C1 H1B 108.2 . .
H1A C1 H1B 107.4 . .
C24 O1 Pd1 130.4(12) . .
C15 N2 C14 109.8(6) . .
C15 N2 C1 111.2(6) . .
C14 N2 C1 107.0(5) . .
C15 N2 Pd1 106.0(4) . .
C14 N2 Pd1 105.7(5) . .
C1 N2 Pd1 116.8(4) . .
C7 C2 C3 117.7(7) . .
C7 C2 C1 119.7(7) . .
C3 C2 C1 122.4(7) . .
C17 N3 C18 109.6(6) . .
C17 N3 C16 109.6(6) . .
C18 N3 C16 109.9(5) . .
C17 N3 Pd1 112.9(4) . .
C18 N3 Pd1 107.9(5) . .
C16 N3 Pd1 106.8(4) . .
C4 C3 C2 122.1(7) . .
C4 C3 H3A 119.0 . .
C2 C3 H3A 119.0 . .
C20 N4 C19 110.6(6) . .
C20 N4 C21 105.5(6) . .
C19 N4 C21 110.3(6) . .
C20 N4 Pd1 103.8(5) . .
C19 N4 Pd1 107.4(4) . .
C21 N4 Pd1 118.9(5) . .
C3 C4 C5 120.6(7) . .
C3 C4 H4A 119.7 . .
C5 C4 H4A 119.7 . .
C4 C5 C6 118.6(7) . .
C4 C5 C8 121.9(7) . .
C6 C5 C8 119.5(7) . .
C7 C6 C5 120.0(7) . .
C7 C6 H6A 120.0 . .
C5 C6 H6A 120.0 . .
C2 C7 C6 121.0(7) . .
C2 C7 H7A 119.5 . .
C6 C7 H7A 119.5 . .
C9 C8 C11 117.3(6) . .
C9 C8 C5 122.9(6) . .
C11 C8 C5 119.8(6) . .
C8 C9 C10 122.1(6) . .
C8 C9 H9A 119.0 . .
C10 C9 H9A 119.0 . .
C9 C10 C22 120.4(7) . 2
C9 C10 H10A 119.8 . .
C22 C10 H10A 119.8 2 .
C23 C11 C8 121.8(7) 2 .
C23 C11 H11A 119.1 2 .
C8 C11 H11A 119.1 . .
N2 C14 H14A 109.5 . .
N2 C14 H14B 109.5 . .
H14A C14 H14B 109.5 . .
N2 C14 H14C 109.5 . .
H14A C14 H14C 109.5 . .
H14B C14 H14C 109.5 . .
N2 C15 C16 110.6(6) . .
N2 C15 H15A 109.5 . .
C16 C15 H15A 109.5 . .
N2 C15 H15B 109.5 . .
C16 C15 H15B 109.5 . .
H15A C15 H15B 108.1 . .
N3 C16 C15 106.6(6) . .
N3 C16 H16A 110.4 . .
C15 C16 H16A 110.4 . .
N3 C16 H16B 110.4 . .
C15 C16 H16B 110.4 . .
H16A C16 H16B 108.6 . .
N3 C17 H17A 109.5 . .
N3 C17 H17B 109.5 . .
H17A C17 H17B 109.5 . .
N3 C17 H17C 109.5 . .
H17A C17 H17C 109.5 . .
H17B C17 H17C 109.5 . .
N3 C18 C19 107.0(6) . .
N3 C18 H18A 110.3 . .
C19 C18 H18A 110.3 . .
N3 C18 H18B 110.3 . .
C19 C18 H18B 110.3 . .
H18A C18 H18B 108.6 . .
C18 C19 N4 110.5(6) . .
C18 C19 H19A 109.6 . .
N4 C19 H19A 109.6 . .
C18 C19 H19B 109.6 . .
N4 C19 H19B 109.6 . .
H19A C19 H19B 108.1 . .
N4 C20 H20A 109.5 . .
N4 C20 H20B 109.5 . .
H20A C20 H20B 109.5 . .
N4 C20 H20C 109.5 . .
H20A C20 H20C 109.5 . .
H20B C20 H20C 109.5 . .
C22 C21 N4 115.1(6) . .
C22 C21 H21A 108.5 . .
N4 C21 H21A 108.5 . .
C22 C21 H21B 108.5 . .
N4 C21 H21B 108.5 . .
H21A C21 H21B 107.5 . .
C10 C22 C23 118.5(6) 2 .
C10 C22 C21 120.3(6) 2 .
C23 C22 C21 121.2(6) . .
C11 C23 C22 119.9(6) 2 .
C11 C23 H23A 120.0 2 .
C22 C23 H23A 120.0 . .
O4 S1 O5 113.8(5) . .
O4 S1 O3 115.4(6) . .
O5 S1 O3 113.1(7) . .
O4 S1 C32 105.6(7) . .
O5 S1 C32 103.5(8) . .
O3 S1 C32 103.8(9) . .
F3 C32 F2 108.0(16) . .
F3 C32 F1 108(2) . .
F2 C32 F1 103.6(14) . .
F3 C32 S1 115.2(12) . .
F2 C32 S1 110.9(17) . .
F1 C32 S1 110.0(13) . .
C24 C25 H25A 109.5 . .
C24 C25 H25B 109.5 . .
H25A C25 H25B 109.5 . .
C24 C25 H25C 109.5 . .
H25A C25 H25C 109.5 . .
H25B C25 H25C 109.5 . .
O1 C24 O2 137(2) . .
O1 C24 C25 115.1(12) . .
O2 C24 C25 107.1(16) . .

loop_
_geom_bond_atom_site_label_1
_geom_bond_atom_site_label_2
_geom_bond_distance
_geom_bond_site_symmetry_2
Pd1 N3 2.008(6) .
Pd1 O1 2.069(7) .
Pd1 N2 2.095(6) .
Pd1 N4 2.111(6) .
C1 C2 1.518(9) .
C1 N2 1.527(8) .
C1 H1A 0.9700 .
C1 H1B 0.9700 .
O1 C24 1.087(15) .
N2 C15 1.490(10) .
N2 C14 1.490(9) .
C2 C7 1.382(10) .
C2 C3 1.396(10) .
N3 C17 1.488(9) .
N3 C18 1.496(8) .
N3 C16 1.510(9) .
C3 C4 1.369(10) .
C3 H3A 0.9300 .
N4 C20 1.503(9) .
N4 C19 1.510(10) .
N4 C21 1.512(9) .
C4 C5 1.381(10) .
C4 H4A 0.9300 .
C5 C6 1.403(10) .
C5 C8 1.513(10) .
C6 C7 1.400(9) .
C6 H6A 0.9300 .
C7 H7A 0.9300 .
C8 C9 1.378(9) .
C8 C11 1.401(9) .
C9 C10 1.392(9) .
C9 H9A 0.9300 .
C10 C22 1.395(9) 2
C10 H10A 0.9300 .
C11 C23 1.392(9) 2
C11 H11A 0.9300 .
C14 H14A 0.9600 .
C14 H14B 0.9600 .
C14 H14C 0.9600 .
C15 C16 1.522(10) .
C15 H15A 0.9700 .
C15 H15B 0.9700 .
C16 H16A 0.9700 .
C16 H16B 0.9700 .
C17 H17A 0.9600 .
C17 H17B 0.9600 .
C17 H17C 0.9600 .
C18 C19 1.503(11) .
C18 H18A 0.9700 .
C18 H18B 0.9700 .
C19 H19A 0.9700 .
C19 H19B 0.9700 .
C20 H20A 0.9600 .
C20 H20B 0.9600 .
C20 H20C 0.9600 .
C21 C22 1.510(9) .
C21 H21A 0.9700 .
C21 H21B 0.9700 .
C22 C10 1.395(9) 2
C22 C23 1.402(10) .
C23 C11 1.392(9) 2
C23 H23A 0.9300 .
S1 O4 1.384(6) .
S1 O5 1.399(6) .
S1 O3 1.461(9) .
S1 C32 1.78(2) .
C32 F3 1.218(18) .
C32 F2 1.355(18) .
C32 F1 1.37(2) .
C25 C24 1.65(2) .
C25 H25A 0.9600 .
C25 H25B 0.9600 .
C25 H25C 0.9600 .
O2 C24 1.134(12) .

loop_
_geom_torsion_atom_site_label_1
_geom_torsion_atom_site_label_2
_geom_torsion_atom_site_label_3
_geom_torsion_atom_site_label_4
_geom_torsion
_geom_torsion_site_symmetry_1
_geom_torsion_site_symmetry_2
_geom_torsion_site_symmetry_3
_geom_torsion_site_symmetry_4
N3 Pd1 O1 C24 174.4(15) . . . .
N2 Pd1 O1 C24 138.4(12) . . . .
N4 Pd1 O1 C24 -54.8(12) . . . .
C2 C1 N2 C15 59.9(8) . . . .
C2 C1 N2 C14 179.8(7) . . . .
C2 C1 N2 Pd1 -62.0(8) . . . .
N3 Pd1 N2 C15 5.5(4) . . . .
O1 Pd1 N2 C15 -179.2(5) . . . .
N4 Pd1 N2 C15 55.1(10) . . . .
N3 Pd1 N2 C14 -111.2(5) . . . .
O1 Pd1 N2 C14 64.2(5) . . . .
N4 Pd1 N2 C14 -61.5(10) . . . .
N3 Pd1 N2 C1 130.0(5) . . . .
O1 Pd1 N2 C1 -54.7(5) . . . .
N4 Pd1 N2 C1 179.7(7) . . . .
N2 C1 C2 C7 91.9(8) . . . .
N2 C1 C2 C3 -93.7(8) . . . .
O1 Pd1 N3 C17 -133.8(19) . . . .
N2 Pd1 N3 C17 -97.7(5) . . . .
N4 Pd1 N3 C17 94.4(5) . . . .
O1 Pd1 N3 C18 104.9(19) . . . .
N2 Pd1 N3 C18 140.9(5) . . . .
N4 Pd1 N3 C18 -26.9(4) . . . .
O1 Pd1 N3 C16 -13(2) . . . .
N2 Pd1 N3 C16 22.9(4) . . . .
N4 Pd1 N3 C16 -145.0(4) . . . .
C7 C2 C3 C4 0.6(10) . . . .
C1 C2 C3 C4 -173.9(7) . . . .
N3 Pd1 N4 C20 117.0(6) . . . .
O1 Pd1 N4 C20 -57.0(6) . . . .
N2 Pd1 N4 C20 67.1(10) . . . .
N3 Pd1 N4 C19 -0.2(4) . . . .
O1 Pd1 N4 C19 -174.1(5) . . . .
N2 Pd1 N4 C19 -50.1(10) . . . .
N3 Pd1 N4 C21 -126.2(5) . . . .
O1 Pd1 N4 C21 59.9(6) . . . .
N2 Pd1 N4 C21 -176.1(7) . . . .
C2 C3 C4 C5 0.9(11) . . . .
C3 C4 C5 C6 -2.0(11) . . . .
C3 C4 C5 C8 177.5(6) . . . .
C4 C5 C6 C7 1.6(10) . . . .
C8 C5 C6 C7 -178.0(6) . . . .
C3 C2 C7 C6 -1.0(10) . . . .
C1 C2 C7 C6 173.6(6) . . . .
C5 C6 C7 C2 -0.1(10) . . . .
C4 C5 C8 C9 144.5(8) . . . .
C6 C5 C8 C9 -36.0(10) . . . .
C4 C5 C8 C11 -35.9(10) . . . .
C6 C5 C8 C11 143.6(7) . . . .
C11 C8 C9 C10 0.0(11) . . . .
C5 C8 C9 C10 179.6(7) . . . .
C8 C9 C10 C22 0.5(12) . . . 2
C9 C8 C11 C23 -0.7(11) . . . 2
C5 C8 C11 C23 179.6(7) . . . 2
C14 N2 C15 C16 80.6(8) . . . .
C1 N2 C15 C16 -161.2(6) . . . .
Pd1 N2 C15 C16 -33.2(7) . . . .
C17 N3 C16 C15 76.3(8) . . . .
C18 N3 C16 C15 -163.1(6) . . . .
Pd1 N3 C16 C15 -46.3(6) . . . .
N2 C15 C16 N3 53.8(8) . . . .
C17 N3 C18 C19 -74.3(8) . . . .
C16 N3 C18 C19 165.2(6) . . . .
Pd1 N3 C18 C19 49.1(7) . . . .
N3 C18 C19 N4 -50.7(8) . . . .
C20 N4 C19 C18 -85.1(7) . . . .
C21 N4 C19 C18 158.5(6) . . . .
Pd1 N4 C19 C18 27.5(7) . . . .
C20 N4 C21 C22 -176.8(7) . . . .
C19 N4 C21 C22 -57.3(8) . . . .
Pd1 N4 C21 C22 67.3(8) . . . .
N4 C21 C22 C10 -76.0(10) . . . 2
N4 C21 C22 C23 104.7(8) . . . .
C10 C22 C23 C11 -0.5(11) 2 . . 2
C21 C22 C23 C11 178.8(7) . . . 2
O4 S1 C32 F3 -179.4(16) . . . .
O5 S1 C32 F3 -59.5(19) . . . .
O3 S1 C32 F3 58.8(19) . . . .
O4 S1 C32 F2 57.5(14) . . . .
O5 S1 C32 F2 177.4(12) . . . .
O3 S1 C32 F2 -64.2(14) . . . .
O4 S1 C32 F1 -56.4(16) . . . .
O5 S1 C32 F1 63.4(15) . . . .
O3 S1 C32 F1 -178.2(14) . . . .
Pd1 O1 C24 O2 -4(3) . . . .
Pd1 O1 C24 C25 -170.0(12) . . . .

loop_
_platon_squeeze_void_nr
_platon_squeeze_void_average_x
_platon_squeeze_void_average_y
_platon_squeeze_void_average_z
_platon_squeeze_void_volume
_platon_squeeze_void_count_electrons
1 0.000 0.182 0.250 244.8 19.8
2 0.500 0.318 0.750 244.9 20.0
3 0.500 0.180 0.250 20.8 6.4
4 0.000 0.319 0.750 20.8 6.5
5 0.500 0.682 0.250 244.8 19.8
6 0.000 0.818 0.750 244.9 20.0
7 0.000 0.680 0.250 20.8 6.4
8 0.500 0.819 0.750 20.8 6.5
